data_4501433
loop_
_publ_author_name
'Samai, Suman'
'Biradha, Kumar'

_publ_section_title
;
 Coordination Polymers of Flexible Bis(benzimidazole) Ligand: Halogen
 Bridging and Metal&#x00B7;&#x00B7;&#x00B7;Arene Interactions
;
_journal_issue 12
_journal_name_full 'Crystal Growth &amp; Design'
_journal_page_first 5723
_journal_paper_doi 10.1021/cg2013254
_journal_volume 11
_journal_year 2011
_chemical_formula_sum 'C24 H22 Cu2 I2 N4'
_chemical_formula_weight 747.34
_chemical_name_systematic
; 
 ? 
;
_space_group_IT_number 2
_symmetry_cell_setting triclinic
_symmetry_space_group_name_Hall '-P 1'
_symmetry_space_group_name_H-M 'P -1'
_atom_sites_solution_hydrogens geom
_atom_sites_solution_primary direct
_atom_sites_solution_secondary difmap
_audit_creation_method SHELXL-97
_cell_angle_alpha 67.487(2)
_cell_angle_beta 87.840(2)
_cell_angle_gamma 78.498(2)
_cell_formula_units_Z 1
_cell_length_a 7.1455(6)
_cell_length_b 8.7718(8)
_cell_length_c 10.4620(9)
_cell_measurement_reflns_used 7674
_cell_measurement_temperature 293(2)
_cell_measurement_theta_max 27.00
_cell_measurement_theta_min 2.11
_cell_volume 593.07(9)
_computing_structure_refinement 'SHELXL-97 (Sheldrick, 1997)'
_computing_structure_solution 'SHELXS-97 (Sheldrick, 1990)'
_diffrn_ambient_temperature 293(2)
_diffrn_measured_fraction_theta_full 0.966
_diffrn_measured_fraction_theta_max 0.966
_diffrn_measurement_device_type 'Bruker CCD APEX 2'
_diffrn_measurement_method hemisphere
_diffrn_radiation_monochromator graphite
_diffrn_radiation_source 'fine-focus sealed tube'
_diffrn_radiation_type MoK\a
_diffrn_radiation_wavelength 0.71073
_diffrn_reflns_av_R_equivalents 0.0229
_diffrn_reflns_av_sigmaI/netI 0.0262
_diffrn_reflns_limit_h_max 9
_diffrn_reflns_limit_h_min -9
_diffrn_reflns_limit_k_max 11
_diffrn_reflns_limit_k_min -11
_diffrn_reflns_limit_l_max 13
_diffrn_reflns_limit_l_min -12
_diffrn_reflns_number 7674
_diffrn_reflns_theta_full 27.00
_diffrn_reflns_theta_max 27.00
_diffrn_reflns_theta_min 2.11
_exptl_absorpt_coefficient_mu 4.416
_exptl_absorpt_correction_T_max 0.563
_exptl_absorpt_correction_T_min 0.456
_exptl_absorpt_correction_type empirical
_exptl_absorpt_process_details sadabs
_exptl_crystal_colour colorless
_exptl_crystal_density_diffrn 2.092
_exptl_crystal_density_meas ?
_exptl_crystal_density_method 'not measured'
_exptl_crystal_description block
_exptl_crystal_F_000 358
_exptl_crystal_size_max 0.20
_exptl_crystal_size_mid 0.15
_exptl_crystal_size_min 0.13
_refine_diff_density_max 0.849
_refine_diff_density_min -0.389
_refine_diff_density_rms 0.118
_refine_ls_extinction_method none
_refine_ls_goodness_of_fit_ref 0.912
_refine_ls_hydrogen_treatment constr
_refine_ls_matrix_type full
_refine_ls_number_parameters 145
_refine_ls_number_reflns 2501
_refine_ls_number_restraints 0
_refine_ls_restrained_S_all 0.912
_refine_ls_R_factor_all 0.0411
_refine_ls_R_factor_gt 0.0345
_refine_ls_shift/su_max 0.001
_refine_ls_shift/su_mean 0.000
_refine_ls_structure_factor_coef Fsqd
_refine_ls_weighting_details 'calc w=1/[\s^2^(Fo^2^)+(0.1000P)^2^+0.0000P] where P=(Fo^2^+2Fc^2^)/3'
_refine_ls_weighting_scheme calc
_refine_ls_wR_factor_gt 0.1115
_refine_ls_wR_factor_ref 0.1173
_reflns_number_gt 2174
_reflns_number_total 2501
_reflns_threshold_expression >2sigma(I)
_cod_data_source_file cg2013254_si_002.cif
_cod_data_source_block 2
_cod_depositor_comments
;
The following automatic conversions were performed:

'_exptl_crystal_density_meas' value 'not measured' was changed to '?'
- the value is perceived as not measured.

Automatic conversion script
Id: cif_fix_values 3008 2015-01-20 13:52:24Z robertas 
;
_cod_original_sg_symbol_H-M P-1
_cod_database_code 4501433

loop_
_symmetry_equiv_pos_as_xyz
'x, y, z'
'-x, -y, -z'

loop_
_atom_site_label
_atom_site_type_symbol
_atom_site_fract_x
_atom_site_fract_y
_atom_site_fract_z
_atom_site_U_iso_or_equiv
_atom_site_adp_type
_atom_site_occupancy
_atom_site_symmetry_multiplicity
_atom_site_calc_flag
_atom_site_refinement_flags
I1 I 0.31459(5) -0.00782(4) 0.83896(3) 0.04808(16) Uani 1 1 d .
Cu1 Cu 0.41232(8) -0.10540(7) 1.09345(6) 0.04119(18) Uani 1 1 d .
N11 N 0.3091(5) -0.2803(4) 1.2435(4) 0.0316(7) Uani 1 1 d .
N12 N 0.2794(4) -0.5377(4) 1.3841(3) 0.0293(7) Uani 1 1 d .
C11 C 0.2680(5) -0.2802(5) 1.3748(4) 0.0286(8) Uani 1 1 d .
C12 C 0.2518(5) -0.4427(5) 1.4641(4) 0.0289(8) Uani 1 1 d .
C13 C 0.2212(5) -0.4819(6) 1.6042(4) 0.0396(10) Uani 1 1 d .
H13 H 0.2150 -0.5908 1.6643 0.047 Uiso 1 1 calc R
C14 C 0.2007(6) -0.3519(7) 1.6497(5) 0.0461(11) Uani 1 1 d .
H14 H 0.1802 -0.3738 1.7428 0.055 Uiso 1 1 calc R
C15 C 0.2095(6) -0.1886(7) 1.5606(5) 0.0460(11) Uani 1 1 d .
H15 H 0.1914 -0.1036 1.5950 0.055 Uiso 1 1 calc R
C16 C 0.2444(6) -0.1503(6) 1.4231(5) 0.0403(10) Uani 1 1 d .
H16 H 0.2522 -0.0412 1.3642 0.048 Uiso 1 1 calc R
C17 C 0.3134(5) -0.4354(5) 1.2536(4) 0.0284(8) Uani 1 1 d .
C18 C 0.2777(7) -0.7176(5) 1.4323(5) 0.0435(10) Uani 1 1 d .
H18A H 0.2509 -0.7596 1.5289 0.065 Uiso 1 1 calc R
H18B H 0.4003 -0.7771 1.4192 0.065 Uiso 1 1 calc R
H18C H 0.1809 -0.7341 1.3805 0.065 Uiso 1 1 calc R
C21 C 0.1652(5) -0.4970(5) 1.0677(4) 0.0278(7) Uani 1 1 d .
C22 C 0.1504(6) -0.6347(5) 1.0363(4) 0.0332(9) Uani 1 1 d .
H22 H 0.2519 -0.7267 1.0604 0.040 Uiso 1 1 calc R
C23 C 0.0120(6) -0.3621(5) 1.0299(4) 0.0322(8) Uani 1 1 d .
H23 H 0.0181 -0.2682 1.0492 0.039 Uiso 1 1 calc R
C24 C 0.3453(5) -0.4913(5) 1.1348(4) 0.0330(9) Uani 1 1 d .
H24A H 0.4264 -0.6027 1.1674 0.040 Uiso 1 1 calc .
H24B H 0.4135 -0.4155 1.0652 0.040 Uiso 1 1 calc .

loop_
_atom_site_aniso_label
_atom_site_aniso_U_11
_atom_site_aniso_U_22
_atom_site_aniso_U_33
_atom_site_aniso_U_23
_atom_site_aniso_U_13
_atom_site_aniso_U_12
I1 0.0680(3) 0.0478(2) 0.0295(2) -0.00876(16) -0.00830(15) -0.02466(16)
Cu1 0.0588(4) 0.0350(3) 0.0298(3) -0.0094(2) 0.0069(2) -0.0167(2)
N11 0.0408(17) 0.0348(17) 0.0238(17) -0.0134(14) -0.0002(13) -0.0130(14)
N12 0.0288(15) 0.0327(17) 0.0258(17) -0.0086(14) -0.0020(12) -0.0097(13)
C11 0.0323(18) 0.037(2) 0.0215(19) -0.0143(16) -0.0011(14) -0.0111(15)
C12 0.0237(16) 0.035(2) 0.028(2) -0.0106(16) -0.0031(14) -0.0072(14)
C13 0.0294(19) 0.052(3) 0.028(2) -0.0057(19) -0.0025(15) -0.0056(18)
C14 0.037(2) 0.079(4) 0.028(2) -0.027(2) 0.0017(17) -0.011(2)
C15 0.045(2) 0.065(3) 0.043(3) -0.036(3) 0.0057(19) -0.013(2)
C16 0.049(2) 0.044(2) 0.037(2) -0.022(2) -0.0007(18) -0.0139(19)
C17 0.0286(17) 0.035(2) 0.025(2) -0.0135(17) -0.0017(14) -0.0099(15)
C18 0.043(2) 0.030(2) 0.047(3) -0.002(2) -0.0012(19) -0.0124(18)
C21 0.0341(18) 0.0340(19) 0.0229(18) -0.0166(16) 0.0030(14) -0.0126(15)
C22 0.0351(19) 0.0296(19) 0.037(2) -0.0166(18) -0.0038(16) -0.0022(15)
C23 0.040(2) 0.0286(18) 0.035(2) -0.0194(17) -0.0007(16) -0.0084(16)
C24 0.0323(19) 0.042(2) 0.032(2) -0.0210(19) 0.0019(16) -0.0111(16)

loop_
_atom_type_symbol
_atom_type_description
_atom_type_scat_dispersion_real
_atom_type_scat_dispersion_imag
_atom_type_scat_source
C C 0.0033 0.0016 'International Tables Vol C Tables 4.2.6.8 and 6.1.1.4'
H H 0.0000 0.0000 'International Tables Vol C Tables 4.2.6.8 and 6.1.1.4'
N N 0.0061 0.0033 'International Tables Vol C Tables 4.2.6.8 and 6.1.1.4'
Cu Cu 0.3201 1.2651 'International Tables Vol C Tables 4.2.6.8 and 6.1.1.4'
I I -0.4742 1.8119 'International Tables Vol C Tables 4.2.6.8 and 6.1.1.4'

loop_
_geom_angle_atom_site_label_1
_geom_angle_atom_site_label_2
_geom_angle_atom_site_label_3
_geom_angle
_geom_angle_site_symmetry_1
_geom_angle_site_symmetry_3
Cu1 I1 Cu1 60.97(2) . 2_657
N11 Cu1 I1 123.68(10) . .
N11 Cu1 I1 117.03(10) . 2_657
I1 Cu1 I1 119.03(2) . 2_657
N11 Cu1 Cu1 173.39(11) . 2_657
I1 Cu1 Cu1 60.41(2) . 2_657
I1 Cu1 Cu1 58.62(2) 2_657 2_657
C17 N11 C11 105.8(3) . .
C17 N11 Cu1 126.4(3) . .
C11 N11 Cu1 125.6(3) . .
C17 N12 C12 107.7(3) . .
C17 N12 C18 126.4(4) . .
C12 N12 C18 125.9(4) . .
C16 C11 N11 130.6(4) . .
C16 C11 C12 120.4(4) . .
N11 C11 C12 109.0(3) . .
N12 C12 C13 132.9(4) . .
N12 C12 C11 105.5(3) . .
C13 C12 C11 121.6(4) . .
C14 C13 C12 116.8(4) . .
C13 C14 C15 122.0(4) . .
C16 C15 C14 121.4(4) . .
C15 C16 C11 117.7(4) . .
N11 C17 N12 112.0(3) . .
N11 C17 C24 124.1(4) . .
N12 C17 C24 123.9(3) . .
C23 C21 C22 117.8(4) . .
C23 C21 C24 121.0(3) . .
C22 C21 C24 121.2(4) . .
C23 C22 C21 121.4(4) 2_547 .
C21 C23 C22 120.8(4) . 2_547
C17 C24 C21 114.5(3) . .

loop_
_geom_bond_atom_site_label_1
_geom_bond_atom_site_label_2
_geom_bond_distance
_geom_bond_site_symmetry_2
I1 Cu1 2.5428(7) .
I1 Cu1 2.5901(7) 2_657
Cu1 N11 1.970(4) .
Cu1 I1 2.5901(7) 2_657
Cu1 Cu1 2.6044(11) 2_657
N11 C17 1.318(5) .
N11 C11 1.394(5) .
N12 C17 1.361(5) .
N12 C12 1.374(5) .
N12 C18 1.464(5) .
C11 C16 1.394(5) .
C11 C12 1.398(6) .
C12 C13 1.391(6) .
C13 C14 1.376(7) .
C14 C15 1.391(8) .
C15 C16 1.371(6) .
C17 C24 1.496(5) .
C21 C23 1.383(6) .
C21 C22 1.391(5) .
C21 C24 1.508(5) .
C22 C23 1.384(6) 2_547
C23 C22 1.384(6) 2_547
